data_7116782
loop_
_publ_author_name
'M. Presset'
'B. Michelet'
'R. Guillot'
'C. Bour'
'S. Bezzenine-Lafollee'
'V. Gandon'

_publ_section_title
;
 Gallium(III)- and calcium(II)-catalyzed Meyer-Schuster rearrangements
 followed by intramolecular aldol condensation or endo-Michael addition
;
_journal_name_full Chem.Commun.
_journal_page_first 5318
_journal_paper_doi 10.1039/C4cc09514F
_journal_volume 51
_journal_year 2015
_chemical_formula_moiety 'C17 H20 O4'
_chemical_formula_sum 'C17 H20 O4'
_chemical_formula_weight 288.33
_space_group_IT_number 14
_symmetry_cell_setting monoclinic
_symmetry_Int_Tables_number 14
_symmetry_space_group_name_Hall '-P 2yn'
_symmetry_space_group_name_H-M 'P 1 21/n 1'
_atom_sites_solution_hydrogens geom
_atom_sites_solution_primary direct
_atom_sites_solution_secondary difmap
_audit_block_doi 10.5517/cc12lvzh
_audit_creation_method SHELXL-97
_audit_update_record
;
2014-05-05 deposited with the CCDC.
2014-12-07 downloaded from the CCDC.
;
_cell_angle_alpha 90.00
_cell_angle_beta 101.7310(10)
_cell_angle_gamma 90.00
_cell_formula_units_Z 4
_cell_length_a 8.3539(3)
_cell_length_b 11.1450(3)
_cell_length_c 16.1987(5)
_cell_measurement_temperature 100(1)
_cell_volume 1476.67(8)
_computing_structure_refinement 'SHELXL-97 (Sheldrick, 1997)'
_computing_structure_solution 'SHELXS-97 (Sheldrick, 1990)'
_diffrn_ambient_temperature 100(1)
_diffrn_measured_fraction_theta_full 1.000
_diffrn_measured_fraction_theta_max 0.981
_diffrn_radiation_monochromator graphite
_diffrn_radiation_probe x-ray
_diffrn_radiation_type MoK\a
_diffrn_radiation_wavelength 0.71073
_diffrn_reflns_av_R_equivalents 0.0475
_diffrn_reflns_av_sigmaI/netI 0.0372
_diffrn_reflns_limit_h_max 11
_diffrn_reflns_limit_h_min -11
_diffrn_reflns_limit_k_max 12
_diffrn_reflns_limit_k_min -15
_diffrn_reflns_limit_l_max 23
_diffrn_reflns_limit_l_min -22
_diffrn_reflns_number 26630
_diffrn_reflns_theta_full 25.00
_diffrn_reflns_theta_max 30.55
_diffrn_reflns_theta_min 2.23
_diffrn_source 'fine-focus sealed tube'
_diffrn_source_type 'kappa X8 APEX II Bruke rICMMO'
_exptl_absorpt_coefficient_mu 0.092
_exptl_absorpt_correction_T_max 0.9954
_exptl_absorpt_correction_T_min 0.9784
_exptl_absorpt_correction_type multi-scan
_exptl_absorpt_process_details SADABS
_exptl_crystal_colour colorless
_exptl_crystal_density_diffrn 1.297
_exptl_crystal_density_method 'not measured'
_exptl_crystal_description plate
_exptl_crystal_F_000 616
_exptl_crystal_size_max 0.24
_exptl_crystal_size_mid 0.19
_exptl_crystal_size_min 0.05
_refine_diff_density_max 0.384
_refine_diff_density_min -0.220
_refine_diff_density_rms 0.050
_refine_ls_extinction_method none
_refine_ls_goodness_of_fit_ref 1.042
_refine_ls_hydrogen_treatment constr
_refine_ls_matrix_type full
_refine_ls_number_parameters 193
_refine_ls_number_reflns 4434
_refine_ls_number_restraints 0
_refine_ls_restrained_S_all 1.042
_refine_ls_R_factor_all 0.0592
_refine_ls_R_factor_gt 0.0415
_refine_ls_shift/su_max 0.001
_refine_ls_shift/su_mean 0.000
_refine_ls_structure_factor_coef Fsqd
_refine_ls_weighting_details 'calc w=1/[\s^2^(Fo^2^)+(0.0479P)^2^+0.4124P] where P=(Fo^2^+2Fc^2^)/3'
_refine_ls_weighting_scheme calc
_refine_ls_wR_factor_gt 0.0985
_refine_ls_wR_factor_ref 0.1080
_reflns_number_gt 3431
_reflns_number_total 4434
_reflns_threshold_expression >2sigma(I)
_cod_data_source_file c4cc09514f2.cif
_cod_data_source_block 1968GuillotICMMO
_cod_original_sg_symbol_H-M 'P 21/n'
_cod_database_code 7116782

loop_
_symmetry_equiv_pos_as_xyz
'x, y, z'
'-x+1/2, y+1/2, -z+1/2'
'-x, -y, -z'
'x-1/2, -y-1/2, z-1/2'

loop_
_atom_site_label
_atom_site_type_symbol
_atom_site_fract_x
_atom_site_fract_y
_atom_site_fract_z
_atom_site_U_iso_or_equiv
_atom_site_adp_type
_atom_site_occupancy
_atom_site_symmetry_multiplicity
_atom_site_calc_flag
_atom_site_refinement_flags
C1 C 0.65652(13) 0.33613(9) -0.11819(7) 0.0135(2) Uani 1 1 d .
C2 C 1.02357(13) 0.42273(9) -0.14544(7) 0.0129(2) Uani 1 1 d .
H2 H 1.1142 0.4565 -0.1039 0.016 Uiso 1 1 calc R
C3 C 1.09171(13) 0.40218(9) -0.22478(7) 0.0135(2) Uani 1 1 d .
C4 C 1.11157(13) 0.25853(10) -0.03769(7) 0.0140(2) Uani 1 1 d .
C5 C 0.89043(14) 0.52154(9) -0.16089(7) 0.0149(2) Uani 1 1 d .
H5A H 0.8653 0.5434 -0.1070 0.018 Uiso 1 1 calc R
H5B H 0.9359 0.5920 -0.1828 0.018 Uiso 1 1 calc R
C6 C 1.06408(15) 0.30014(10) -0.27513(8) 0.0188(2) Uani 1 1 d .
H6 H 1.0007 0.2381 -0.2607 0.023 Uiso 1 1 calc R
C7 C 0.97249(13) 0.30703(9) -0.10433(7) 0.0125(2) Uani 1 1 d .
H7 H 0.9407 0.2460 -0.1481 0.015 Uiso 1 1 calc R
C8 C 0.73300(14) 0.48975(10) -0.22025(7) 0.0153(2) Uani 1 1 d .
C9 C 0.66022(14) 0.36812(10) -0.21025(7) 0.0148(2) Uani 1 1 d .
H9A H 0.7230 0.3077 -0.2328 0.018 Uiso 1 1 calc R
H9B H 0.5495 0.3660 -0.2432 0.018 Uiso 1 1 calc R
C10 C 0.82747(13) 0.33125(9) -0.06197(7) 0.0131(2) Uani 1 1 d .
C11 C 1.18644(14) 0.49383(10) -0.24906(8) 0.0172(2) Uani 1 1 d .
H11 H 1.2053 0.5632 -0.2166 0.021 Uiso 1 1 calc R
C12 C 0.58324(14) 0.20962(10) -0.11625(8) 0.0189(2) Uani 1 1 d .
H12A H 0.5790 0.1888 -0.0592 0.028 Uiso 1 1 calc R
H12B H 0.6503 0.1527 -0.1381 0.028 Uiso 1 1 calc R
H12C H 0.4748 0.2085 -0.1502 0.028 Uiso 1 1 calc R
C13 C 1.25282(14) 0.48366(11) -0.32044(8) 0.0212(3) Uani 1 1 d .
H13 H 1.3157 0.5458 -0.3353 0.025 Uiso 1 1 calc R
C14 C 1.22578(15) 0.38121(12) -0.36966(8) 0.0222(3) Uani 1 1 d .
H14 H 1.2711 0.3738 -0.4173 0.027 Uiso 1 1 calc R
C15 C 0.55143(14) 0.42576(10) -0.08169(8) 0.0189(2) Uani 1 1 d .
H15A H 0.5488 0.4038 -0.0247 0.028 Uiso 1 1 calc R
H15B H 0.4423 0.4252 -0.1150 0.028 Uiso 1 1 calc R
H15C H 0.5971 0.5047 -0.0825 0.028 Uiso 1 1 calc R
C16 C 1.13068(16) 0.29008(11) -0.34719(8) 0.0230(3) Uani 1 1 d .
H16 H 1.1109 0.2215 -0.3804 0.028 Uiso 1 1 calc R
C17 C 1.19919(17) 0.09189(12) 0.04874(9) 0.0267(3) Uani 1 1 d .
H17A H 1.3030 0.0845 0.0324 0.040 Uiso 1 1 calc R
H17B H 1.1619 0.0140 0.0617 0.040 Uiso 1 1 calc R
H17C H 1.2106 0.1424 0.0976 0.040 Uiso 1 1 calc R
O1 O 0.84789(10) 0.34282(8) 0.01378(5) 0.01896(18) Uani 1 1 d .
O2 O 0.66513(11) 0.56091(8) -0.27285(6) 0.02172(19) Uani 1 1 d .
O3 O 1.23036(10) 0.31354(7) -0.00354(6) 0.02141(19) Uani 1 1 d .
O4 O 1.08182(10) 0.14431(7) -0.01973(5) 0.01869(18) Uani 1 1 d .

loop_
_atom_site_aniso_label
_atom_site_aniso_U_11
_atom_site_aniso_U_22
_atom_site_aniso_U_33
_atom_site_aniso_U_23
_atom_site_aniso_U_13
_atom_site_aniso_U_12
C1 0.0135(5) 0.0131(5) 0.0141(5) -0.0009(4) 0.0031(4) -0.0001(4)
C2 0.0146(5) 0.0103(4) 0.0139(5) 0.0000(4) 0.0029(4) -0.0014(4)
C3 0.0126(5) 0.0139(5) 0.0135(5) 0.0029(4) 0.0017(4) 0.0017(4)
C4 0.0165(5) 0.0121(5) 0.0141(5) 0.0004(4) 0.0045(4) 0.0011(4)
C5 0.0186(5) 0.0103(5) 0.0163(6) -0.0004(4) 0.0047(4) -0.0004(4)
C6 0.0229(6) 0.0158(5) 0.0187(6) 0.0003(4) 0.0065(5) -0.0014(4)
C7 0.0139(5) 0.0106(4) 0.0128(5) -0.0005(4) 0.0023(4) -0.0002(4)
C8 0.0174(5) 0.0142(5) 0.0158(5) 0.0006(4) 0.0067(4) 0.0038(4)
C9 0.0157(5) 0.0136(5) 0.0144(5) -0.0001(4) 0.0011(4) 0.0010(4)
C10 0.0161(5) 0.0094(4) 0.0143(5) -0.0001(4) 0.0039(4) -0.0011(4)
C11 0.0154(5) 0.0161(5) 0.0199(6) 0.0024(4) 0.0027(4) -0.0006(4)
C12 0.0193(5) 0.0155(5) 0.0218(6) 0.0001(4) 0.0041(4) -0.0042(4)
C13 0.0174(6) 0.0241(6) 0.0228(6) 0.0070(5) 0.0062(5) 0.0002(4)
C14 0.0213(6) 0.0295(6) 0.0174(6) 0.0054(5) 0.0075(5) 0.0058(5)
C15 0.0180(5) 0.0179(5) 0.0224(6) -0.0012(5) 0.0076(5) 0.0019(4)
C16 0.0307(7) 0.0220(6) 0.0176(6) -0.0024(5) 0.0081(5) 0.0019(5)
C17 0.0311(7) 0.0199(6) 0.0240(7) 0.0085(5) -0.0061(5) 0.0010(5)
O1 0.0212(4) 0.0219(4) 0.0140(4) -0.0018(3) 0.0041(3) -0.0014(3)
O2 0.0232(4) 0.0200(4) 0.0223(5) 0.0080(4) 0.0053(3) 0.0054(3)
O3 0.0180(4) 0.0191(4) 0.0243(5) 0.0025(3) -0.0023(3) -0.0033(3)
O4 0.0222(4) 0.0127(4) 0.0184(4) 0.0040(3) -0.0025(3) -0.0007(3)

loop_
_atom_type_symbol
_atom_type_description
_atom_type_scat_dispersion_real
_atom_type_scat_dispersion_imag
_atom_type_scat_source
C C 0.0033 0.0016 'International Tables Vol C Tables 4.2.6.8 and 6.1.1.4'
H H 0.0000 0.0000 'International Tables Vol C Tables 4.2.6.8 and 6.1.1.4'
O O 0.0106 0.0060 'International Tables Vol C Tables 4.2.6.8 and 6.1.1.4'

loop_
_geom_angle_atom_site_label_1
_geom_angle_atom_site_label_2
_geom_angle_atom_site_label_3
_geom_angle
C15 C1 C10 109.47(9)
C15 C1 C12 109.21(9)
C10 C1 C12 106.38(9)
C15 C1 C9 110.49(9)
C10 C1 C9 112.61(9)
C12 C1 C9 108.55(9)
C3 C2 C5 110.45(9)
C3 C2 C7 114.81(9)
C5 C2 C7 114.16(8)
C6 C3 C11 117.95(10)
C6 C3 C2 124.82(10)
C11 C3 C2 117.22(10)
O3 C4 O4 123.85(10)
O3 C4 C7 125.99(10)
O4 C4 C7 110.13(9)
C8 C5 C2 116.19(9)
C3 C6 C16 120.60(11)
C4 C7 C10 107.76(9)
C4 C7 C2 111.37(9)
C10 C7 C2 110.95(8)
O2 C8 C5 121.08(10)
O2 C8 C9 121.37(11)
C5 C8 C9 117.52(9)
C8 C9 C1 113.58(9)
O1 C10 C1 121.42(10)
O1 C10 C7 120.74(10)
C1 C10 C7 117.81(9)
C13 C11 C3 121.41(11)
C14 C13 C11 120.14(11)
C16 C14 C13 119.30(11)
C14 C16 C6 120.59(12)
C4 O4 C17 115.06(9)

loop_
_geom_bond_atom_site_label_1
_geom_bond_atom_site_label_2
_geom_bond_distance
C1 C15 1.5261(15)
C1 C10 1.5307(15)
C1 C12 1.5400(15)
C1 C9 1.5398(15)
C2 C3 1.5249(15)
C2 C5 1.5489(15)
C2 C7 1.5505(15)
C3 C6 1.3912(16)
C3 C11 1.3968(15)
C4 O3 1.2014(14)
C4 O4 1.3403(13)
C4 C7 1.5158(15)
C5 C8 1.5051(16)
C6 C16 1.3960(17)
C7 C10 1.5328(15)
C8 O2 1.2165(14)
C8 C9 1.5078(15)
C10 O1 1.2108(14)
C11 C13 1.3849(17)
C13 C14 1.3846(19)
C14 C16 1.3830(18)
C17 O4 1.4458(14)
